data_7064211
loop_
_publ_author_name
'MacDougall, Phillip'
'Zeng, Mich Wenshi'
'Wang, Jin'
'Ho, Peter Cheng-Wei'
'Vargas-Baca, Ignacio'

_publ_section_title
;
 From Fluorine Chemistry to Noncovalent Interactions: Celebrating Prof.
 Giuseppe Resnati
;
_journal_name_full 'New Journal of Chemistry'
_journal_paper_doi 10.1039/D5NJ03688G
_journal_year 2026
_chemical_formula_moiety 'C10 H10 Br N O Te, Br, C14 H18 N2'
_chemical_formula_sum 'C24 H29 Br2 N3 O Te'
_chemical_formula_weight 662.92
_chemical_name_systematic 1-bromo-3-methyl-5-phenyl-1-2-tellurazole-2-anol
_space_group_crystal_system monoclinic
_space_group_IT_number 14
_space_group_name_Hall '-P 2ybc'
_space_group_name_H-M_alt 'P 1 21/c 1'
_atom_sites_solution_hydrogens geom
_atom_sites_solution_primary iterative
_audit_creation_date 2025-09-15
_audit_creation_method
;
Olex2 1.5
(compiled 2025.07.13 svn.rb7424aed for OlexSys, GUI svn.r7314)
;
_audit_update_record
;
2025-09-16 deposited with the CCDC.	2025-12-08 downloaded from the CCDC.
;
_cell_angle_alpha 90
_cell_angle_beta 107.560(12)
_cell_angle_gamma 90
_cell_formula_units_Z 4
_cell_length_a 13.734(6)
_cell_length_b 9.677(4)
_cell_length_c 19.852(8)
_cell_measurement_reflns_used 2566
_cell_measurement_temperature 100.00
_cell_measurement_theta_max 22.26
_cell_measurement_theta_min 2.36
_cell_volume 2515.5(18)
_computing_cell_refinement 'SAINT V8.40B (Bruker, 2016)'
_computing_data_reduction 'SAINT V8.40B (Bruker, 2016)'
_computing_molecular_graphics 'Olex2 1.5 (Dolomanov et al., 2009)'
_computing_publication_material 'Olex2 1.5 (Dolomanov et al., 2009)'
_computing_structure_refinement 'SHELXL 2019/3 (Sheldrick, 2015)'
_computing_structure_solution 'olex2.solve 1.5 (Bourhis et al., 2015)'
_diffrn_ambient_temperature 100.00
_diffrn_measured_fraction_theta_full 0.989
_diffrn_measured_fraction_theta_max 0.989
_diffrn_measurement_device_type 'Bruker APEX-II CCD'
_diffrn_measurement_method '\f and \w scans'
_diffrn_radiation_type MoK\a
_diffrn_radiation_wavelength 0.71073
_diffrn_reflns_av_R_equivalents 0.1221
_diffrn_reflns_av_unetI/netI 0.1057
_diffrn_reflns_Laue_measured_fraction_full 0.989
_diffrn_reflns_Laue_measured_fraction_max 0.989
_diffrn_reflns_limit_h_max 14
_diffrn_reflns_limit_h_min -14
_diffrn_reflns_limit_k_max 10
_diffrn_reflns_limit_k_min -10
_diffrn_reflns_limit_l_max 20
_diffrn_reflns_limit_l_min -21
_diffrn_reflns_number 13999
_diffrn_reflns_point_group_measured_fraction_full 0.989
_diffrn_reflns_point_group_measured_fraction_max 0.989
_diffrn_reflns_theta_full 22.618
_diffrn_reflns_theta_max 22.618
_diffrn_reflns_theta_min 2.152
_diffrn_source_current 1.4
_diffrn_source_power 0.07
_diffrn_source_voltage 50.0
_diffrn_standards_number 0
_exptl_absorpt_coefficient_mu 4.380
_exptl_absorpt_correction_T_max 0.7448
_exptl_absorpt_correction_T_min 0.3070
_exptl_absorpt_correction_type multi-scan
_exptl_absorpt_process_details
;
SADABS-2016/2 (Bruker,2016/2) was used for absorption correction.
wR2(int) was 0.1213 before and 0.0866 after correction.
The Ratio of minimum to maximum transmission is 0.4122.
The \l/2 correction factor is Not present.
;
_exptl_crystal_colour 'dark orange'
_exptl_crystal_colour_modifier dark
_exptl_crystal_colour_primary orange
_exptl_crystal_density_diffrn 1.750
_exptl_crystal_description plate
_exptl_crystal_F_000 1296
_exptl_crystal_preparation
'1,1,1-tri-bromo-3-methyl-5-phenyl-1-2-tellurazole-2-anol was mixed with 1.2 eq of proton sponge in THF'
_exptl_crystal_recrystallization_method
'The solution was filtered and allowed to slowly evaporate yielding small platelike orange crystals'
_exptl_crystal_size_max 0.09
_exptl_crystal_size_mid 0.08
_exptl_crystal_size_min 0.03
_refine_diff_density_max 2.866
_refine_diff_density_min -1.412
_refine_diff_density_rms 0.292
_refine_ls_extinction_method none
_refine_ls_goodness_of_fit_ref 1.129
_refine_ls_hydrogen_treatment constr
_refine_ls_matrix_type full
_refine_ls_number_parameters 286
_refine_ls_number_reflns 3308
_refine_ls_number_restraints 222
_refine_ls_restrained_S_all 1.093
_refine_ls_R_factor_all 0.1469
_refine_ls_R_factor_gt 0.0911
_refine_ls_shift/su_max 0.000
_refine_ls_shift/su_mean 0.000
_refine_ls_structure_factor_coef Fsqd
_refine_ls_weighting_details 'w=1/[\s^2^(Fo^2^)+(0.1272P)^2^+67.0359P] where P=(Fo^2^+2Fc^2^)/3'
_refine_ls_weighting_scheme calc
_refine_ls_wR_factor_gt 0.2357
_refine_ls_wR_factor_ref 0.2784
_reflns_Friedel_coverage 0.000
_reflns_number_gt 2089
_reflns_number_total 3308
_reflns_threshold_expression 'I > 2\s(I)'
_cod_data_source_file d5nj03688g2.cif
_cod_data_source_block mo_phiteohbrpsponge_0m
_cod_database_code 7064211
_shelx_shelxl_version_number 2019/3
_shelx_space_group_comment
;
The symmetry employed for this shelxl refinement is uniquely defined
by the following loop, which should always be used as a source of
symmetry information in preference to the above space-group names.
They are only intended as comments.
;
_shelx_estimated_absorpt_t_max 0.880
_shelx_estimated_absorpt_t_min 0.694
_olex2_refinement_description
;
1. Fixed Uiso
 At 1.2 times of:
  All C(H) groups
 At 1.5 times of:
  All C(H,H,H) groups, All O(H) groups
2. Rigid body (RIGU) restrains
 All non-hydrogen atoms
 with sigma for 1-2 distances of 0.004 and sigma for 1-3 distances of 0.004
3.a Aromatic/amide H refined with riding coordinates:
 C2(H2), C6(H6), C7(H7), C8(H8), C9(H9), C10(H10), C12(H12), C13(H13),
 C14(H14), C16(H16), C17(H17), C18(H18)
3.b Idealised Me refined as rotating group:
 C4(H4A,H4B,H4C), C21(H21A,H21B,H21C), C22(H22A,H22B,H22C), C23(H23A,H23B,
 H23C), C24(H24A,H24B,H24C)
3.c Idealised tetrahedral OH refined as rotating group:
 O1(H1)
;
_olex2_exptl_crystal_mounting_method
'Suitable crystals were selected and mounted on nylon loops (Hampton, California) or MiTeGen micromounts (Ithaca, New York) with Paratone-N oil on a Bruker APEX-II CCD diffractometer. The crystal was kept at 100.00 K during data collection.'
_olex2_submission_special_instructions 'No special instructions were received'

loop_
_space_group_symop_operation_xyz
'x, y, z'
'-x, y+1/2, -z+1/2'
'-x, -y, -z'
'x, -y-1/2, z-1/2'

loop_
_atom_site_label
_atom_site_type_symbol
_atom_site_fract_x
_atom_site_fract_y
_atom_site_fract_z
_atom_site_U_iso_or_equiv
_atom_site_adp_type
_atom_site_occupancy
_atom_site_site_symmetry_order
_atom_site_calc_flag
_atom_site_refinement_flags_posn
_atom_site_refinement_flags_adp
_atom_site_refinement_flags_occupancy
_atom_site_disorder_assembly
_atom_site_disorder_group
Te1 Te 0.82698(10) 0.28802(16) 0.38391(7) 0.0330(5) Uani 1 1 d . . . . .
Br1 Br 0.74045(16) 0.4764(3) 0.27852(11) 0.0411(7) Uani 1 1 d . . . . .
Br2 Br 0.64609(16) 0.0543(3) 0.40383(11) 0.0421(7) Uani 1 1 d . . . . .
O1 O 0.8598(12) 0.0757(17) 0.5147(7) 0.047(4) Uani 1 1 d . . . . .
H1 H 0.802887 0.050796 0.487573 0.070 Uiso 1 1 calc R U . . .
N1 N 0.9055(14) 0.1695(19) 0.4792(9) 0.041(4) Uani 1 1 d . . . . .
C1 C 0.9795(15) 0.360(2) 0.4137(10) 0.034(4) Uani 1 1 d . . . . .
C2 C 1.0393(15) 0.302(2) 0.4752(10) 0.031(4) Uani 1 1 d . . . . .
H2 H 1.108529 0.329839 0.493880 0.037 Uiso 1 1 calc R U . . .
C3 C 0.9998(16) 0.199(2) 0.5120(11) 0.036(4) Uani 1 1 d . . . . .
C4 C 1.0596(16) 0.153(3) 0.5823(11) 0.045(6) Uani 1 1 d . . . . .
H4A H 1.039472 0.205416 0.618164 0.067 Uiso 1 1 calc R U . . .
H4B H 1.132394 0.167824 0.588507 0.067 Uiso 1 1 calc R U . . .
H4C H 1.047201 0.054308 0.587422 0.067 Uiso 1 1 calc R U . . .
C5 C 1.0212(15) 0.467(2) 0.3724(11) 0.037(4) Uani 1 1 d . . . . .
C6 C 0.9970(15) 0.461(2) 0.3008(11) 0.035(4) Uani 1 1 d . . . . .
H6 H 0.949005 0.394364 0.274984 0.042 Uiso 1 1 calc R U . . .
C7 C 1.0437(15) 0.552(2) 0.2658(12) 0.042(5) Uani 1 1 d . . . . .
H7 H 1.026422 0.550558 0.215761 0.050 Uiso 1 1 calc R U . . .
C8 C 1.1138(16) 0.643(3) 0.3038(12) 0.046(5) Uani 1 1 d . . . . .
H8 H 1.146360 0.704161 0.279708 0.055 Uiso 1 1 calc R U . . .
C9 C 1.1398(15) 0.651(3) 0.3781(12) 0.044(5) Uani 1 1 d . . . . .
H9 H 1.187599 0.716765 0.404274 0.053 Uiso 1 1 calc R U . . .
C10 C 1.0933(15) 0.559(2) 0.4112(11) 0.038(5) Uani 1 1 d . . . . .
H10 H 1.111175 0.557823 0.461336 0.046 Uiso 1 1 calc R U . . .
N2 N 1.3120(12) 0.2018(18) 0.3905(8) 0.033(3) Uani 1 1 d . . . . .
N3 N 1.3521(12) 0.3460(17) 0.2936(8) 0.028(3) Uani 1 1 d . . . . .
C11 C 1.3351(14) 0.327(2) 0.4364(10) 0.028(4) Uani 1 1 d . . . . .
C12 C 1.3304(15) 0.320(2) 0.5049(11) 0.038(5) Uani 1 1 d . . . . .
H12 H 1.314031 0.234676 0.522606 0.046 Uiso 1 1 calc R U . . .
C13 C 1.3492(14) 0.435(2) 0.5473(11) 0.034(4) Uani 1 1 d . . . . .
H13 H 1.345839 0.427234 0.594300 0.041 Uiso 1 1 calc R U . . .
C14 C 1.3730(15) 0.561(2) 0.5235(11) 0.038(4) Uani 1 1 d . . . . .
H14 H 1.383705 0.639606 0.553252 0.046 Uiso 1 1 calc R U . . .
C15 C 1.3813(14) 0.571(2) 0.4544(10) 0.034(4) Uani 1 1 d . . . . .
C16 C 1.4064(15) 0.696(2) 0.4281(11) 0.039(4) Uani 1 1 d . . . . .
H16 H 1.419324 0.774966 0.458084 0.046 Uiso 1 1 calc R U . . .
C17 C 1.4130(16) 0.709(2) 0.3614(11) 0.040(5) Uani 1 1 d . . . . .
H17 H 1.429842 0.795791 0.345355 0.048 Uiso 1 1 calc R U . . .
C18 C 1.3941(15) 0.591(2) 0.3150(11) 0.037(4) Uani 1 1 d . . . . .
H18 H 1.399167 0.597530 0.268438 0.045 Uiso 1 1 calc R U . . .
C19 C 1.3690(14) 0.469(2) 0.3397(10) 0.029(4) Uani 1 1 d . . . . .
C20 C 1.3608(14) 0.451(2) 0.4097(10) 0.032(4) Uani 1 1 d . . . . .
C21 C 1.3791(17) 0.088(2) 0.4192(10) 0.040(5) Uani 1 1 d . . . . .
H21A H 1.371996 0.061652 0.465149 0.061 Uiso 1 1 calc R U . . .
H21B H 1.449913 0.115062 0.425026 0.061 Uiso 1 1 calc R U . . .
H21C H 1.361128 0.008820 0.386827 0.061 Uiso 1 1 calc R U . . .
C22 C 1.2005(15) 0.167(2) 0.3732(10) 0.037(5) Uani 1 1 d . . . . .
H22A H 1.186479 0.130898 0.415383 0.056 Uiso 1 1 calc R U . . .
H22B H 1.182489 0.097436 0.335647 0.056 Uiso 1 1 calc R U . . .
H22C H 1.159744 0.250751 0.357131 0.056 Uiso 1 1 calc R U . . .
C23 C 1.4432(15) 0.308(2) 0.2714(11) 0.035(5) Uani 1 1 d . . . . .
H23A H 1.431880 0.217686 0.247852 0.053 Uiso 1 1 calc R U . . .
H23B H 1.503602 0.303154 0.313070 0.053 Uiso 1 1 calc R U . . .
H23C H 1.454067 0.377816 0.238648 0.053 Uiso 1 1 calc R U . . .
C24 C 1.2590(14) 0.366(2) 0.2310(9) 0.032(5) Uani 1 1 d . . . . .
H24A H 1.268035 0.447914 0.204564 0.047 Uiso 1 1 calc R U . . .
H24B H 1.198978 0.378255 0.247340 0.047 Uiso 1 1 calc R U . . .
H24C H 1.249303 0.284496 0.200330 0.047 Uiso 1 1 calc R U . . .

loop_
_atom_site_aniso_label
_atom_site_aniso_U_11
_atom_site_aniso_U_22
_atom_site_aniso_U_33
_atom_site_aniso_U_23
_atom_site_aniso_U_13
_atom_site_aniso_U_12
Te1 0.0301(8) 0.0511(10) 0.0222(8) 0.0012(7) 0.0146(6) 0.0015(7)
Br1 0.0398(13) 0.0584(16) 0.0286(12) 0.0065(11) 0.0153(10) 0.0041(11)
Br2 0.0445(14) 0.0545(16) 0.0366(13) 0.0012(11) 0.0261(11) 0.0014(11)
O1 0.052(9) 0.063(10) 0.034(9) 0.008(7) 0.027(7) -0.009(8)
N1 0.044(8) 0.056(11) 0.029(9) 0.002(8) 0.023(6) -0.006(7)
C1 0.028(9) 0.059(11) 0.026(8) 0.002(7) 0.024(7) 0.019(8)
C2 0.025(9) 0.034(11) 0.035(9) -0.001(7) 0.011(7) 0.008(7)
C3 0.041(8) 0.043(12) 0.031(9) -0.003(7) 0.020(6) 0.004(8)
C4 0.037(11) 0.061(16) 0.040(10) 0.011(10) 0.018(8) 0.008(11)
C5 0.030(10) 0.055(11) 0.032(7) -0.003(7) 0.018(7) 0.003(8)
C6 0.029(10) 0.050(12) 0.031(7) -0.005(7) 0.016(7) 0.001(8)
C7 0.031(10) 0.062(13) 0.039(10) 0.005(8) 0.022(8) 0.006(8)
C8 0.029(11) 0.063(14) 0.053(9) 0.011(9) 0.022(8) -0.001(9)
C9 0.021(10) 0.061(13) 0.051(9) 0.004(9) 0.013(8) 0.004(8)
C10 0.030(10) 0.060(12) 0.031(9) -0.009(8) 0.018(7) 0.006(8)
N2 0.036(8) 0.045(8) 0.020(8) -0.001(6) 0.011(7) 0.007(6)
N3 0.030(7) 0.038(8) 0.020(7) 0.001(6) 0.015(6) 0.008(7)
C11 0.020(9) 0.043(7) 0.024(7) -0.003(5) 0.009(7) 0.010(7)
C12 0.033(12) 0.059(10) 0.027(7) -0.003(7) 0.015(8) 0.006(9)
C13 0.022(10) 0.056(10) 0.025(9) -0.002(6) 0.009(8) 0.015(8)
C14 0.030(11) 0.058(10) 0.027(8) -0.004(7) 0.011(8) 0.009(9)
C15 0.024(10) 0.051(8) 0.029(7) -0.002(6) 0.012(8) 0.002(8)
C16 0.031(11) 0.049(9) 0.041(9) -0.004(7) 0.018(9) -0.002(9)
C17 0.038(12) 0.046(10) 0.043(9) 0.000(7) 0.022(9) -0.012(10)
C18 0.030(11) 0.048(8) 0.034(9) 0.003(6) 0.009(9) -0.003(8)
C19 0.028(10) 0.040(8) 0.025(7) -0.002(6) 0.015(7) 0.005(7)
C20 0.028(10) 0.047(7) 0.026(7) 0.002(5) 0.014(8) 0.012(8)
C21 0.060(12) 0.044(11) 0.020(11) -0.004(8) 0.016(10) 0.016(9)
C22 0.042(8) 0.054(14) 0.017(10) -0.011(9) 0.012(8) -0.007(8)
C23 0.035(9) 0.049(14) 0.033(12) -0.007(10) 0.027(9) 0.004(9)
C24 0.032(9) 0.042(13) 0.020(9) -0.007(8) 0.006(7) -0.002(9)

loop_
_atom_type_symbol
_atom_type_description
_atom_type_scat_dispersion_real
_atom_type_scat_dispersion_imag
_atom_type_scat_source
C C 0.0033 0.0016 'International Tables Vol C Tables 4.2.6.8 and 6.1.1.4'
H H 0.0000 0.0000 'International Tables Vol C Tables 4.2.6.8 and 6.1.1.4'
Br Br -0.2901 2.4595 'International Tables Vol C Tables 4.2.6.8 and 6.1.1.4'
N N 0.0061 0.0033 'International Tables Vol C Tables 4.2.6.8 and 6.1.1.4'
O O 0.0106 0.0060 'International Tables Vol C Tables 4.2.6.8 and 6.1.1.4'
Te Te -0.5308 1.6751 'International Tables Vol C Tables 4.2.6.8 and 6.1.1.4'

loop_
_geom_angle_atom_site_label_1
_geom_angle_atom_site_label_2
_geom_angle_atom_site_label_3
_geom_angle
_geom_angle_site_symmetry_1
_geom_angle_site_symmetry_3
_geom_angle_publ_flag
N1 Te1 Br1 170.1(5) . . ?
C1 Te1 Br1 99.0(6) . . ?
C1 Te1 N1 75.2(7) . . ?
N1 O1 H1 109.5 . . ?
O1 N1 Te1 126.2(12) . . ?
C3 N1 Te1 118.2(14) . . ?
C3 N1 O1 115.0(17) . . ?
C2 C1 Te1 112.8(15) . . ?
C2 C1 C5 122.3(19) . . ?
C5 C1 Te1 124.8(14) . . ?
C1 C2 H2 119.2 . . ?
C1 C2 C3 121.5(19) . . ?
C3 C2 H2 119.2 . . ?
N1 C3 C2 112.0(18) . . ?
N1 C3 C4 127(2) . . ?
C2 C3 C4 121(2) . . ?
C3 C4 H4A 109.5 . . ?
C3 C4 H4B 109.5 . . ?
C3 C4 H4C 109.5 . . ?
H4A C4 H4B 109.5 . . ?
H4A C4 H4C 109.5 . . ?
H4B C4 H4C 109.5 . . ?
C6 C5 C1 121(2) . . ?
C6 C5 C10 122(2) . . ?
C10 C5 C1 117.1(19) . . ?
C5 C6 H6 120.5 . . ?
C5 C6 C7 119(2) . . ?
C7 C6 H6 120.5 . . ?
C6 C7 H7 120.2 . . ?
C8 C7 C6 120(2) . . ?
C8 C7 H7 120.2 . . ?
C7 C8 H8 119.1 . . ?
C7 C8 C9 122(2) . . ?
C9 C8 H8 119.1 . . ?
C8 C9 H9 121.3 . . ?
C10 C9 C8 117(2) . . ?
C10 C9 H9 121.3 . . ?
C5 C10 H10 119.7 . . ?
C9 C10 C5 121(2) . . ?
C9 C10 H10 119.7 . . ?
C11 N2 C22 109.5(14) . . ?
C21 N2 C11 112.9(15) . . ?
C21 N2 C22 114.0(18) . . ?
C19 N3 C23 113.1(15) . . ?
C19 N3 C24 110.2(14) . . ?
C23 N3 C24 111.6(14) . . ?
C12 C11 N2 119.6(19) . . ?
C12 C11 C20 120.7(19) . . ?
C20 C11 N2 119.8(17) . . ?
C11 C12 H12 119.8 . . ?
C13 C12 C11 120(2) . . ?
C13 C12 H12 119.8 . . ?
C12 C13 H13 119.2 . . ?
C12 C13 C14 122(2) . . ?
C14 C13 H13 119.2 . . ?
C13 C14 H14 120.3 . . ?
C13 C14 C15 119(2) . . ?
C15 C14 H14 120.3 . . ?
C14 C15 C20 119(2) . . ?
C16 C15 C14 121(2) . . ?
C16 C15 C20 119.5(18) . . ?
C15 C16 H16 118.7 . . ?
C17 C16 C15 123(2) . . ?
C17 C16 H16 118.7 . . ?
C16 C17 H17 120.1 . . ?
C16 C17 C18 120(2) . . ?
C18 C17 H17 120.1 . . ?
C17 C18 H18 120.8 . . ?
C19 C18 C17 118(2) . . ?
C19 C18 H18 120.8 . . ?
C18 C19 N3 119.0(17) . . ?
C18 C19 C20 124(2) . . ?
C20 C19 N3 117.3(18) . . ?
C11 C20 C15 118.8(18) . . ?
C11 C20 C19 124.9(19) . . ?
C15 C20 C19 116.3(19) . . ?
N2 C21 H21A 109.5 . . ?
N2 C21 H21B 109.5 . . ?
N2 C21 H21C 109.5 . . ?
H21A C21 H21B 109.5 . . ?
H21A C21 H21C 109.5 . . ?
H21B C21 H21C 109.5 . . ?
N2 C22 H22A 109.5 . . ?
N2 C22 H22B 109.5 . . ?
N2 C22 H22C 109.5 . . ?
H22A C22 H22B 109.5 . . ?
H22A C22 H22C 109.5 . . ?
H22B C22 H22C 109.5 . . ?
N3 C23 H23A 109.5 . . ?
N3 C23 H23B 109.5 . . ?
N3 C23 H23C 109.5 . . ?
H23A C23 H23B 109.5 . . ?
H23A C23 H23C 109.5 . . ?
H23B C23 H23C 109.5 . . ?
N3 C24 H24A 109.5 . . ?
N3 C24 H24B 109.5 . . ?
N3 C24 H24C 109.5 . . ?
H24A C24 H24B 109.5 . . ?
H24A C24 H24C 109.5 . . ?
H24B C24 H24C 109.5 . . ?

loop_
_geom_bond_atom_site_label_1
_geom_bond_atom_site_label_2
_geom_bond_distance
_geom_bond_site_symmetry_2
_geom_bond_publ_flag
Te1 Br1 2.759(3) . ?
Te1 N1 2.197(18) . ?
Te1 C1 2.12(2) . ?
O1 H1 0.8400 . ?
O1 N1 1.41(2) . ?
N1 C3 1.29(3) . ?
C1 C2 1.37(3) . ?
C1 C5 1.53(3) . ?
C2 H2 0.9500 . ?
C2 C3 1.43(3) . ?
C3 C4 1.46(3) . ?
C4 H4A 0.9800 . ?
C4 H4B 0.9800 . ?
C4 H4C 0.9800 . ?
C5 C6 1.36(3) . ?
C5 C10 1.38(3) . ?
C6 H6 0.9500 . ?
C6 C7 1.40(3) . ?
C7 H7 0.9500 . ?
C7 C8 1.36(3) . ?
C8 H8 0.9500 . ?
C8 C9 1.41(3) . ?
C9 H9 0.9500 . ?
C9 C10 1.37(3) . ?
C10 H10 0.9500 . ?
N2 C11 1.49(3) . ?
N2 C21 1.44(3) . ?
N2 C22 1.50(2) . ?
N3 C19 1.48(3) . ?
N3 C23 1.49(2) . ?
N3 C24 1.50(2) . ?
C11 C12 1.38(3) . ?
C11 C20 1.40(3) . ?
C12 H12 0.9500 . ?
C12 C13 1.37(3) . ?
C13 H13 0.9500 . ?
C13 C14 1.38(3) . ?
C14 H14 0.9500 . ?
C14 C15 1.41(3) . ?
C15 C16 1.40(3) . ?
C15 C20 1.44(3) . ?
C16 H16 0.9500 . ?
C16 C17 1.36(3) . ?
C17 H17 0.9500 . ?
C17 C18 1.44(3) . ?
C18 H18 0.9500 . ?
C18 C19 1.36(3) . ?
C19 C20 1.44(3) . ?
C21 H21A 0.9800 . ?
C21 H21B 0.9800 . ?
C21 H21C 0.9800 . ?
C22 H22A 0.9800 . ?
C22 H22B 0.9800 . ?
C22 H22C 0.9800 . ?
C23 H23A 0.9800 . ?
C23 H23B 0.9800 . ?
C23 H23C 0.9800 . ?
C24 H24A 0.9800 . ?
C24 H24B 0.9800 . ?
C24 H24C 0.9800 . ?

loop_
_geom_torsion_atom_site_label_1
_geom_torsion_atom_site_label_2
_geom_torsion_atom_site_label_3
_geom_torsion_atom_site_label_4
_geom_torsion
_geom_torsion_site_symmetry_1
_geom_torsion_site_symmetry_2
_geom_torsion_site_symmetry_3
_geom_torsion_site_symmetry_4
_geom_torsion_publ_flag
Te1 N1 C3 C2 -5(2) . . . . ?
Te1 N1 C3 C4 167.6(18) . . . . ?
Te1 C1 C2 C3 2(2) . . . . ?
Te1 C1 C5 C6 -44(3) . . . . ?
Te1 C1 C5 C10 144.3(16) . . . . ?
O1 N1 C3 C2 -176.2(17) . . . . ?
O1 N1 C3 C4 -4(3) . . . . ?
C1 C2 C3 N1 2(3) . . . . ?
C1 C2 C3 C4 -171(2) . . . . ?
C1 C5 C6 C7 -174.3(18) . . . . ?
C1 C5 C10 C9 175.2(18) . . . . ?
C2 C1 C5 C6 137(2) . . . . ?
C2 C1 C5 C10 -35(3) . . . . ?
C5 C1 C2 C3 -178.2(19) . . . . ?
C5 C6 C7 C8 2(3) . . . . ?
C6 C5 C10 C9 3(3) . . . . ?
C6 C7 C8 C9 -1(3) . . . . ?
C7 C8 C9 C10 2(3) . . . . ?
C8 C9 C10 C5 -3(3) . . . . ?
C10 C5 C6 C7 -3(3) . . . . ?
N2 C11 C12 C13 -178.7(17) . . . . ?
N2 C11 C20 C15 179.2(16) . . . . ?
N2 C11 C20 C19 -1(3) . . . . ?
N3 C19 C20 C11 -2(3) . . . . ?
N3 C19 C20 C15 177.8(16) . . . . ?
C11 C12 C13 C14 0(3) . . . . ?
C12 C11 C20 C15 -1(3) . . . . ?
C12 C11 C20 C19 179.1(18) . . . . ?
C12 C13 C14 C15 -2(3) . . . . ?
C13 C14 C15 C16 -179.3(19) . . . . ?
C13 C14 C15 C20 2(3) . . . . ?
C14 C15 C16 C17 -178.8(19) . . . . ?
C14 C15 C20 C11 -1(3) . . . . ?
C14 C15 C20 C19 179.1(17) . . . . ?
C15 C16 C17 C18 0(3) . . . . ?
C16 C15 C20 C11 -179.5(18) . . . . ?
C16 C15 C20 C19 1(3) . . . . ?
C16 C17 C18 C19 1(3) . . . . ?
C17 C18 C19 N3 -178.5(17) . . . . ?
C17 C18 C19 C20 0(3) . . . . ?
C18 C19 C20 C11 180.0(19) . . . . ?
C18 C19 C20 C15 0(3) . . . . ?
C20 C11 C12 C13 1(3) . . . . ?
C20 C15 C16 C17 0(3) . . . . ?
C21 N2 C11 C12 -59(2) . . . . ?
C21 N2 C11 C20 121(2) . . . . ?
C22 N2 C11 C12 69(2) . . . . ?
C22 N2 C11 C20 -111.1(19) . . . . ?
C23 N3 C19 C18 59(2) . . . . ?
C23 N3 C19 C20 -118.7(18) . . . . ?
C24 N3 C19 C18 -66(2) . . . . ?
C24 N3 C19 C20 115.6(18) . . . . ?
